data_4316277
loop_
_publ_author_name
'Elvira M. Bauer'
'Carlo Bellitto'
'Patrizia Imperatori'
'Guido Righini'
'Marcello Colapietro'
'Gustavo Portalone'
'Carlos J. G\'omez-Garc\'ia'

_publ_section_title
;
 A Novel 1D-AF Hybrid Organic-Inorganic Chromium(II) Methyl Phosphonate
 Dihydrate: Synthesis, X-Ray Crystal and Molecular Structure, and Magnetic
 Properties
;
_journal_name_full 'Inorganic Chemistry'
_journal_page_first 7472
_journal_page_last 7477
_journal_paper_doi 10.1021/ic1009362
_journal_volume 49
_journal_year 2010
_chemical_formula_sum 'C H5 Cr O5 P'
_chemical_formula_weight 180.017
_chemical_name_systematic 'Chromium(II) Methyl Phosphonate Dihydrate'
_space_group_IT_number 62
_symmetry_cell_setting orthorhombic
_symmetry_Int_Tables_number 62
_symmetry_space_group_name_Hall '-P 2ac 2n'
_symmetry_space_group_name_H-M 'P n m a'
_atom_sites_solution_hydrogens geom
_atom_sites_solution_primary direct
_atom_sites_solution_secondary difmap
_audit_creation_method SHELXL-97
_cell_angle_alpha 90.00
_cell_angle_beta 90.00
_cell_angle_gamma 90.00
_cell_formula_units_Z 8
_cell_length_a 4.4714(5)
_cell_length_b 6.8762(7)
_cell_length_c 19.180(2)
_cell_measurement_temperature 298(2)
_cell_volume 589.71(11)
_computing_structure_refinement 'SHELXL-97 (Sheldrick, 1997)'
_diffrn_ambient_temperature 298(2)
_diffrn_measured_fraction_theta_full 0.998
_diffrn_measured_fraction_theta_max 0.998
_diffrn_radiation_monochromator graphite
_diffrn_radiation_source 'fine-focus sealed tube'
_diffrn_radiation_type MoK\a
_diffrn_radiation_wavelength 0.71073
_diffrn_reflns_av_R_equivalents 0.0224
_diffrn_reflns_av_sigmaI/netI 0.0242
_diffrn_reflns_limit_h_max 5
_diffrn_reflns_limit_h_min -3
_diffrn_reflns_limit_k_max 8
_diffrn_reflns_limit_k_min -8
_diffrn_reflns_limit_l_max 14
_diffrn_reflns_limit_l_min -24
_diffrn_reflns_number 1817
_diffrn_reflns_theta_full 26.48
_diffrn_reflns_theta_max 26.48
_diffrn_reflns_theta_min 3.15
_exptl_absorpt_coefficient_mu 2.148
_exptl_absorpt_correction_T_max 0.8469
_exptl_absorpt_correction_T_min 0.6732
_exptl_crystal_density_diffrn 2.028
_exptl_crystal_density_method 'not measured'
_exptl_crystal_F_000 360
_exptl_crystal_size_max 0.20
_exptl_crystal_size_mid 0.10
_exptl_crystal_size_min 0.08
_refine_diff_density_max 0.697
_refine_diff_density_min -0.706
_refine_diff_density_rms 0.102
_refine_ls_extinction_method none
_refine_ls_goodness_of_fit_ref 1.157
_refine_ls_hydrogen_treatment mixed
_refine_ls_matrix_type full
_refine_ls_number_parameters 57
_refine_ls_number_reflns 662
_refine_ls_number_restraints 0
_refine_ls_restrained_S_all 1.157
_refine_ls_R_factor_all 0.0541
_refine_ls_R_factor_gt 0.0402
_refine_ls_shift/su_max 0.000
_refine_ls_shift/su_mean 0.000
_refine_ls_structure_factor_coef Fsqd
_refine_ls_weighting_details 'calc w=1/[\s^2^(Fo^2^)+(0.0527P)^2^+1.0036P] where P=(Fo^2^+2Fc^2^)/3'
_refine_ls_weighting_scheme calc
_refine_ls_wR_factor_gt 0.1032
_refine_ls_wR_factor_ref 0.1078
_reflns_number_gt 532
_reflns_number_total 662
_reflns_threshold_expression >2sigma(I)
_cod_data_source_file ic1009362_si_001.cif
_cod_data_source_block cr(ii)fosfon
_cod_original_cell_volume 589.73(11)
_cod_original_formula_sum 'C1 H5 Cr1 O5 P1'
_cod_database_code 4316277

loop_
_symmetry_equiv_pos_as_xyz
'x, y, z'
'-x+1/2, -y, z+1/2'
'x+1/2, -y+1/2, -z+1/2'
'-x, y+1/2, -z'
'-x, -y, -z'
'x-1/2, y, -z-1/2'
'-x-1/2, y-1/2, z-1/2'
'x, -y-1/2, z'

loop_
_atom_site_label
_atom_site_type_symbol
_atom_site_fract_x
_atom_site_fract_y
_atom_site_fract_z
_atom_site_U_iso_or_equiv
_atom_site_adp_type
_atom_site_occupancy
_atom_site_symmetry_multiplicity
_atom_site_calc_flag
_atom_site_refinement_flags
_atom_site_disorder_assembly
_atom_site_disorder_group
Cr1 Cr 0.0000 0.0000 0.5000 0.0166(3) Uani 1 2 d S . .
P1 P 0.4994(3) -0.2500 0.41927(7) 0.0146(3) Uani 1 2 d S . .
O1 O 0.2318(7) -0.2500 0.47086(19) 0.0168(8) Uani 1 2 d S . .
O2 O 0.6807(5) -0.0645(3) 0.42833(13) 0.0181(6) Uani 1 1 d . . .
C1 C 0.3462(16) -0.2500 0.3325(3) 0.0290(14) Uani 1 2 d S . .
H1A H 0.230(11) -0.150(7) 0.330(2) 0.043 Uiso 1 1 d . . .
H1C H 0.503(15) -0.2500 0.302(4) 0.043 Uiso 1 2 d S . .
O3 O -0.7716(15) 0.2500 0.4129(3) 0.056(2) Uani 0.97(2) 2 d SP . .
H31 H -0.62(3) 0.2500 0.380(6) 0.084 Uiso 1 2 d S . .
O3A O -0.142(4) 0.2500 0.3002(8) 0.208(9) Uani 1.03(2) 2 d SP . .
H31A H -0.02(4) 0.2500 0.283(9) 0.11(7) Uiso 1 2 d S . .

loop_
_atom_site_aniso_label
_atom_site_aniso_U_11
_atom_site_aniso_U_22
_atom_site_aniso_U_33
_atom_site_aniso_U_23
_atom_site_aniso_U_13
_atom_site_aniso_U_12
Cr1 0.0103(4) 0.0128(4) 0.0265(5) -0.0022(3) -0.0024(4) 0.0009(3)
P1 0.0109(6) 0.0136(6) 0.0194(6) 0.000 -0.0023(6) 0.000
O1 0.0114(17) 0.0119(15) 0.027(2) 0.000 0.0007(16) 0.000
O2 0.0128(11) 0.0145(11) 0.0270(13) 0.0001(11) -0.0020(11) -0.0016(10)
C1 0.032(4) 0.028(3) 0.027(3) 0.000 -0.009(3) 0.000
O3 0.084(5) 0.036(3) 0.048(4) 0.000 -0.017(3) 0.000
O3A 0.123(13) 0.38(2) 0.121(11) 0.000 -0.054(11) 0.000

loop_
_atom_type_symbol
_atom_type_description
_atom_type_scat_dispersion_real
_atom_type_scat_dispersion_imag
_atom_type_scat_source
C C 0.0033 0.0016 'International Tables Vol C Tables 4.2.6.8 and 6.1.1.4'
H H 0.0000 0.0000 'International Tables Vol C Tables 4.2.6.8 and 6.1.1.4'
O O 0.0106 0.0060 'International Tables Vol C Tables 4.2.6.8 and 6.1.1.4'
P P 0.1023 0.0942 'International Tables Vol C Tables 4.2.6.8 and 6.1.1.4'
Cr Cr 0.3209 0.6236 'International Tables Vol C Tables 4.2.6.8 and 6.1.1.4'

loop_
_geom_angle_atom_site_label_1
_geom_angle_atom_site_label_2
_geom_angle_atom_site_label_3
_geom_angle
_geom_angle_site_symmetry_1
_geom_angle_site_symmetry_3
_geom_angle_publ_flag
O2 Cr1 O2 180.0 5_656 1_455 ?
O2 Cr1 O1 90.68(11) 5_656 . ?
O2 Cr1 O1 89.32(11) 1_455 . ?
O2 Cr1 O1 89.32(11) 5_656 5_556 ?
O2 Cr1 O1 90.68(11) 1_455 5_556 ?
O1 Cr1 O1 180.00(19) . 5_556 ?
O2 P1 O2 113.97(19) . 8 ?
O2 P1 O1 109.74(12) . . ?
O2 P1 O1 109.74(12) 8 . ?
O2 P1 C1 107.96(15) . . ?
O2 P1 C1 107.96(15) 8 . ?
O1 P1 C1 107.2(3) . . ?
P1 O1 Cr1 123.66(8) . 4_546 ?
P1 O1 Cr1 123.66(8) . . ?
Cr1 O1 Cr1 111.17(15) 4_546 . ?
P1 O2 Cr1 129.41(15) . 1_655 ?
P1 C1 H1A 106(3) . . ?
P1 C1 H1C 108(4) . . ?
H1A C1 H1C 115(4) . . ?

loop_
_geom_bond_atom_site_label_1
_geom_bond_atom_site_label_2
_geom_bond_distance
_geom_bond_site_symmetry_2
_geom_bond_publ_flag
Cr1 O2 2.031(2) 5_656 ?
Cr1 O2 2.031(2) 1_455 ?
Cr1 O1 2.0838(19) . ?
Cr1 O1 2.0838(19) 5_556 ?
P1 O2 1.521(2) . ?
P1 O2 1.521(2) 8 ?
P1 O1 1.553(4) . ?
P1 C1 1.800(6) . ?
O1 Cr1 2.0838(19) 4_546 ?
O2 Cr1 2.031(2) 1_655 ?
C1 H1A 0.86(5) . ?
C1 H1C 0.92(7) . ?
O3 H31 0.93(12) . ?
O3A H31A 0.62(16) . ?

loop_
_geom_torsion_atom_site_label_1
_geom_torsion_atom_site_label_2
_geom_torsion_atom_site_label_3
_geom_torsion_atom_site_label_4
_geom_torsion
_geom_torsion_site_symmetry_1
_geom_torsion_site_symmetry_2
_geom_torsion_site_symmetry_3
_geom_torsion_site_symmetry_4
_geom_torsion_publ_flag
O2 P1 O1 Cr1 -160.61(19) . . . 4_546 ?
O2 P1 O1 Cr1 -34.6(3) 8 . . 4_546 ?
C1 P1 O1 Cr1 82.4(2) . . . 4_546 ?
O2 P1 O1 Cr1 34.6(3) . . . . ?
O2 P1 O1 Cr1 160.61(19) 8 . . . ?
C1 P1 O1 Cr1 -82.4(2) . . . . ?
O2 Cr1 O1 P1 -81.9(2) 5_656 . . . ?
O2 Cr1 O1 P1 98.1(2) 1_455 . . . ?
O1 Cr1 O1 P1 133(100) 5_556 . . . ?
O2 Cr1 O1 Cr1 111.65(15) 5_656 . . 4_546 ?
O2 Cr1 O1 Cr1 -68.35(15) 1_455 . . 4_546 ?
O1 Cr1 O1 Cr1 -33(100) 5_556 . . 4_546 ?
O2 P1 O2 Cr1 -41.7(3) 8 . . 1_655 ?
O1 P1 O2 Cr1 81.8(2) . . . 1_655 ?
C1 P1 O2 Cr1 -161.7(3) . . . 1_655 ?
